data_4115367
loop_
_publ_author_name
'Takashi Ohhara'
'Susumu Ikeda'
'Hiroyuki Imura'
'Hidehiro Uekusa'
'Yuji Ohashi'
'Ichiro Tanaka'
'Nobuo Niimura'

_publ_section_title
;
 Direct Observation of Deuterium Migration in Crystalline-State Reaction
 by Single Crystal Neutron Diffraction IV. "Hula-Twist" Rotation of a Long
 Alkyl Radical Produced by Photoirradiation
;
_journal_name_full 'Journal of the American Chemical Society'
_journal_page_first 14736
_journal_page_last 14740
_journal_paper_doi 10.1021/ja027872g
_journal_volume 124
_journal_year 2002
_chemical_formula_sum 'C21 H14 Co D18 N5 O8'
_chemical_formula_weight 559.6
_chemical_name_systematic
; 
[(R)-1,2-bis(ethoxycarbonyl)ethyl-d1a](pyridine-d5)-
bis(dimethylglyoxymato-d6)cobalt(III)
;
_space_group_IT_number 19
_symmetry_cell_setting orthorhombic
_symmetry_space_group_name_Hall 'P 2ac 2ab'
_symmetry_space_group_name_H-M 'P 21 21 21'
_atom_sites_solution_hydrogens geom
_atom_sites_solution_primary direct
_atom_sites_solution_secondary difmap
_audit_creation_method SHELXL-97
_cell_angle_alpha 90.00
_cell_angle_beta 90.00
_cell_angle_gamma 90.00
_cell_formula_units_Z 4
_cell_length_a 9.121(7)
_cell_length_b 16.772(10)
_cell_length_c 16.949(8)
_cell_measurement_reflns_used 25
_cell_measurement_temperature 293(2)
_cell_measurement_theta_max 15
_cell_measurement_theta_min 14
_cell_volume 2593(3)
_computing_data_reduction teXsan
_computing_molecular_graphics teXsan
_computing_publication_material 'SHELXL-97 (Sheldrick, 1997)'
_computing_structure_refinement 'SHELXL-97 (Sheldrick, 1997)'
_computing_structure_solution 'SIR-97(Altomare et al., 1999)'
_diffrn_ambient_temperature 293(2)
_diffrn_measured_fraction_theta_full 0.997
_diffrn_measured_fraction_theta_max 0.997
_diffrn_measurement_device_type 'Rigaku AFC7R'
_diffrn_measurement_method 2\q-\w
_diffrn_radiation_monochromator graphite
_diffrn_radiation_source 'rotate anode'
_diffrn_radiation_type MoK\a
_diffrn_radiation_wavelength 0.71073
_diffrn_reflns_av_R_equivalents 0.0200
_diffrn_reflns_av_sigmaI/netI 0.0168
_diffrn_reflns_limit_h_max 11
_diffrn_reflns_limit_h_min -10
_diffrn_reflns_limit_k_max 21
_diffrn_reflns_limit_k_min -12
_diffrn_reflns_limit_l_max 21
_diffrn_reflns_limit_l_min 0
_diffrn_reflns_number 5505
_diffrn_reflns_theta_full 27.53
_diffrn_reflns_theta_max 27.53
_diffrn_reflns_theta_min 2.54
_diffrn_standards_decay_% none
_diffrn_standards_interval_count 300
_diffrn_standards_number 3
_exptl_absorpt_coefficient_mu 0.714
_exptl_absorpt_correction_T_max 0.97
_exptl_absorpt_correction_T_min 0.91
_exptl_absorpt_correction_type psi-scan
_exptl_crystal_colour red
_exptl_crystal_density_diffrn 1.387
_exptl_crystal_description plate
_exptl_crystal_F_000 1136
_exptl_crystal_size_max 0.2
_exptl_crystal_size_mid 0.1
_exptl_crystal_size_min 0.1
_refine_diff_density_max 0.343
_refine_diff_density_min -0.309
_refine_diff_density_rms 0.049
_refine_ls_abs_structure_details 'Flack H D (1983), Acta Cryst. A39, 876-881'
_refine_ls_abs_structure_Flack 0.02(2)
_refine_ls_extinction_method none
_refine_ls_goodness_of_fit_ref 1.048
_refine_ls_hydrogen_treatment mixed
_refine_ls_matrix_type full
_refine_ls_number_parameters 301
_refine_ls_number_reflns 4289
_refine_ls_number_restraints 0
_refine_ls_restrained_S_all 1.048
_refine_ls_R_factor_all 0.0486
_refine_ls_R_factor_gt 0.0398
_refine_ls_shift/su_max 0.000
_refine_ls_shift/su_mean 0.001
_refine_ls_structure_factor_coef Fsqd
_refine_ls_weighting_details 'calc w=1/[\s^2^(Fo^2^)+(0.0589P)^2^+1.1927P] where P=(Fo^2^+2Fc^2^)/3'
_refine_ls_weighting_scheme calc
_refine_ls_wR_factor_gt 0.1065
_refine_ls_wR_factor_ref 0.1133
_reflns_number_gt 3818
_reflns_number_total 4289
_reflns_threshold_expression >2sigma(I)
_cod_data_source_file ja027872g-2_s1_1.cif
_cod_data_source_block xray
_cod_original_formula_sum 'C21 H14 Co N5 O8 D18'
_cod_database_code 4115367

loop_
_symmetry_equiv_pos_as_xyz
'x, y, z'
'-x+1/2, -y, z+1/2'
'x+1/2, -y+1/2, -z'
'-x, y+1/2, -z+1/2'

loop_
_atom_site_label
_atom_site_type_symbol
_atom_site_fract_x
_atom_site_fract_y
_atom_site_fract_z
_atom_site_U_iso_or_equiv
_atom_site_adp_type
_atom_site_occupancy
_atom_site_symmetry_multiplicity
_atom_site_calc_flag
_atom_site_refinement_flags
_atom_site_disorder_assembly
_atom_site_disorder_group
Co1 Co 0.47704(4) 0.50221(2) 0.97754(2) 0.04445(12) Uani 1 1 d . . .
O1 O 0.7470(3) 0.4565(2) 0.90684(16) 0.0753(8) Uani 1 1 d . . .
O2 O 0.3995(4) 0.65213(17) 1.0424(2) 0.0805(10) Uani 1 1 d . . .
H2 H 0.322(5) 0.6263(16) 1.0439(2) 0.084(17) Uiso 1 1 calc R A .
O3 O 0.2034(3) 0.54955(19) 1.0420(2) 0.0782(9) Uani 1 1 d . . .
O4 O 0.5622(4) 0.34859(19) 0.92170(18) 0.0705(8) Uani 1 1 d . . .
H4 H 0.625(6) 0.378(3) 0.9023(18) 0.17(4) Uiso 1 1 calc R A .
N1 N 0.6702(3) 0.5158(2) 0.94156(16) 0.0578(8) Uani 1 1 d . A .
N2 N 0.5032(4) 0.60894(17) 1.0071(2) 0.0620(8) Uani 1 1 d . A .
N3 N 0.2834(3) 0.48899(18) 1.01200(19) 0.0562(7) Uani 1 1 d . A .
N4 N 0.4538(3) 0.39310(16) 0.95239(17) 0.0508(6) Uani 1 1 d . A .
C1 C 0.7316(4) 0.5838(3) 0.9573(2) 0.0682(11) Uani 1 1 d . . .
C2 C 0.6328(5) 0.6388(2) 0.9965(3) 0.0737(13) Uani 1 1 d . A .
C3 C 0.2265(4) 0.4184(2) 1.0042(3) 0.0615(10) Uani 1 1 d . . .
C4 C 0.3291(4) 0.3616(2) 0.9706(3) 0.0602(9) Uani 1 1 d . A .
C5 C 0.8881(5) 0.6021(4) 0.9381(3) 0.1011(19) Uani 1 1 d . A .
H5A H 0.9305 0.5578 0.9103 0.152 Uiso 1 1 calc R . .
H5B H 0.9416 0.6111 0.9861 0.152 Uiso 1 1 calc R . .
H5C H 0.8927 0.6489 0.9057 0.152 Uiso 1 1 calc R . .
C6 C 0.6717(7) 0.7216(3) 1.0222(4) 0.116(2) Uani 1 1 d . . .
H6A H 0.6349 0.7307 1.0745 0.174 Uiso 1 1 calc R A .
H6B H 0.6287 0.7594 0.9865 0.174 Uiso 1 1 calc R . .
H6C H 0.7763 0.7277 1.0220 0.174 Uiso 1 1 calc R . .
C7 C 0.0733(5) 0.3989(3) 1.0263(4) 0.0992(18) Uani 1 1 d . A .
H7A H 0.0111 0.4043 0.9809 0.149 Uiso 1 1 calc R . .
H7B H 0.0408 0.4347 1.0669 0.149 Uiso 1 1 calc R . .
H7C H 0.0688 0.3450 1.0454 0.149 Uiso 1 1 calc R . .
C8 C 0.2934(7) 0.2752(3) 0.9559(4) 0.1012(18) Uani 1 1 d . . .
H8A H 0.3699 0.2514 0.9249 0.152 Uiso 1 1 calc R A .
H8B H 0.2021 0.2714 0.9280 0.152 Uiso 1 1 calc R . .
H8C H 0.2855 0.2478 1.0054 0.152 Uiso 1 1 calc R . .
N5 N 0.5574(3) 0.47197(15) 1.08642(15) 0.0442(6) Uani 1 1 d . A .
C9 C 0.4965(4) 0.5016(2) 1.15173(19) 0.0587(8) Uani 1 1 d . . .
H9 H 0.4081 0.5289 1.1475 0.070 Uiso 1 1 calc R A .
C10 C 0.5595(5) 0.4934(3) 1.2251(2) 0.0760(12) Uani 1 1 d . A .
H10 H 0.5155 0.5157 1.2695 0.091 Uiso 1 1 calc R . .
C11 C 0.6877(6) 0.4519(4) 1.2315(2) 0.0876(16) Uani 1 1 d . . .
H11 H 0.7332 0.4460 1.2803 0.105 Uiso 1 1 calc R A .
C12 C 0.7478(5) 0.4195(3) 1.1655(2) 0.0832(15) Uani 1 1 d . A .
H12 H 0.8341 0.3901 1.1687 0.100 Uiso 1 1 calc R . .
C13 C 0.6799(4) 0.4304(2) 1.0941(2) 0.0571(9) Uani 1 1 d . . .
H13 H 0.7216 0.4077 1.0493 0.069 Uiso 1 1 calc R A .
C14 C 0.4189(8) 0.5344(4) 0.8611(4) 0.0486(11) Uiso 0.516(3) 1 d P A 1
H14A H 0.5080 0.5545 0.8356 0.058 Uiso 0.516(3) 1 calc PR A 1
C15 C 0.3665(10) 0.4660(5) 0.8131(5) 0.0567(13) Uiso 0.516(3) 1 d P A 1
C16 C 0.401(2) 0.3651(11) 0.7382(13) 0.136(4) Uiso 0.516(3) 1 d P A 1
H16A H 0.3823 0.3218 0.7747 0.163 Uiso 0.516(3) 1 calc PR A 1
H16B H 0.3106 0.3810 0.7124 0.163 Uiso 0.516(3) 1 calc PR A 1
C17 C 0.511(3) 0.3473(13) 0.6849(15) 0.172(6) Uiso 0.516(3) 1 d P A 1
H17A H 0.4859 0.2999 0.6562 0.258 Uiso 0.516(3) 1 calc PR A 1
H17B H 0.6015 0.3388 0.7128 0.258 Uiso 0.516(3) 1 calc PR A 1
H17C H 0.5230 0.3909 0.6487 0.258 Uiso 0.516(3) 1 calc PR A 1
C18 C 0.3075(9) 0.6031(5) 0.8612(4) 0.0595(12) Uiso 0.516(3) 1 d P A 1
H18A H 0.3442 0.6458 0.8942 0.071 Uiso 0.516(3) 1 calc PR A 1
H18B H 0.2162 0.5844 0.8840 0.071 Uiso 0.516(3) 1 calc PR A 1
C19 C 0.2768(11) 0.6364(6) 0.7766(5) 0.0648(14) Uiso 0.516(3) 1 d P A 1
C20 C 0.1279(19) 0.7091(11) 0.7109(11) 0.122(3) Uiso 0.516(3) 1 d P A 1
H20A H 0.0893 0.6670 0.6777 0.146 Uiso 0.516(3) 1 calc PR A 1
H20B H 0.2044 0.7378 0.6830 0.146 Uiso 0.516(3) 1 calc PR A 1
C21 C 0.013(3) 0.7624(13) 0.7398(13) 0.182(6) Uiso 0.516(3) 1 d P A 1
H21A H -0.0261 0.7929 0.6966 0.274 Uiso 0.516(3) 1 calc PR A 1
H21B H 0.0527 0.7979 0.7786 0.274 Uiso 0.516(3) 1 calc PR A 1
H21C H -0.0646 0.7314 0.7631 0.274 Uiso 0.516(3) 1 calc PR A 1
O5 O 0.2462(8) 0.4403(4) 0.8106(4) 0.0727(12) Uiso 0.516(3) 1 d P A 1
O6 O 0.4773(8) 0.4331(5) 0.7760(4) 0.0814(14) Uiso 0.516(3) 1 d P A 1
O7 O 0.3486(11) 0.6157(6) 0.7177(5) 0.116(2) Uiso 0.516(3) 1 d P A 1
O8 O 0.1731(10) 0.6821(5) 0.7802(6) 0.0990(17) Uiso 0.516(3) 1 d P A 1
C14B C 0.3665(9) 0.5496(4) 0.8824(4) 0.0486(11) Uiso 0.484(3) 1 d P A 2
H14B H 0.2758 0.5737 0.9023 0.058 Uiso 0.484(3) 1 calc PR A 2
C15B C 0.3263(10) 0.4827(5) 0.8337(5) 0.0567(13) Uiso 0.484(3) 1 d P A 2
C16B C 0.443(3) 0.3871(13) 0.7250(14) 0.136(4) Uiso 0.484(3) 1 d P A 2
H16C H 0.4376 0.3406 0.7589 0.163 Uiso 0.484(3) 1 calc PR A 2
H16D H 0.3554 0.3861 0.6922 0.163 Uiso 0.484(3) 1 calc PR A 2
C17B C 0.564(3) 0.3758(14) 0.6741(15) 0.172(6) Uiso 0.484(3) 1 d P A 2
H17D H 0.5505 0.3277 0.6442 0.258 Uiso 0.484(3) 1 calc PR A 2
H17E H 0.6521 0.3717 0.7048 0.258 Uiso 0.484(3) 1 calc PR A 2
H17F H 0.5717 0.4203 0.6387 0.258 Uiso 0.484(3) 1 calc PR A 2
C18B C 0.4511(9) 0.6141(5) 0.8384(5) 0.0595(12) Uiso 0.484(3) 1 d P A 2
H18C H 0.5436 0.5920 0.8206 0.071 Uiso 0.484(3) 1 calc PR A 2
H18D H 0.4729 0.6572 0.8747 0.071 Uiso 0.484(3) 1 calc PR A 2
C19B C 0.3686(11) 0.6482(5) 0.7669(6) 0.0648(14) Uiso 0.484(3) 1 d P A 2
C20B C 0.180(2) 0.7278(12) 0.7059(12) 0.122(3) Uiso 0.484(3) 1 d P A 2
H20C H 0.2637 0.7502 0.6784 0.146 Uiso 0.484(3) 1 calc PR A 2
H20D H 0.1354 0.6893 0.6706 0.146 Uiso 0.484(3) 1 calc PR A 2
C21B C 0.085(2) 0.7855(15) 0.7158(14) 0.182(6) Uiso 0.484(3) 1 d P A 2
H21D H 0.0490 0.8024 0.6654 0.274 Uiso 0.484(3) 1 calc PR A 2
H21E H 0.1324 0.8295 0.7417 0.274 Uiso 0.484(3) 1 calc PR A 2
H21F H 0.0054 0.7668 0.7476 0.274 Uiso 0.484(3) 1 calc PR A 2
O5B O 0.2081(8) 0.4495(4) 0.8376(4) 0.0727(12) Uiso 0.484(3) 1 d P A 2
O6B O 0.4283(10) 0.4623(5) 0.7803(5) 0.0814(14) Uiso 0.484(3) 1 d P A 2
O7B O 0.4311(12) 0.6610(6) 0.7125(6) 0.116(2) Uiso 0.484(3) 1 d P A 2
O8B O 0.2425(11) 0.6790(7) 0.7808(6) 0.0990(17) Uiso 0.484(3) 1 d P A 2

loop_
_atom_site_aniso_label
_atom_site_aniso_U_11
_atom_site_aniso_U_22
_atom_site_aniso_U_33
_atom_site_aniso_U_23
_atom_site_aniso_U_13
_atom_site_aniso_U_12
Co1 0.0406(2) 0.0431(2) 0.0496(2) 0.0081(2) -0.00811(15) -0.0033(2)
O1 0.0574(15) 0.117(2) 0.0514(14) -0.0093(15) 0.0084(13) -0.0025(17)
O2 0.077(2) 0.0508(14) 0.114(3) -0.0062(16) -0.0204(19) 0.0119(15)
O3 0.0495(14) 0.086(2) 0.099(2) -0.0065(17) -0.0036(16) 0.0222(14)
O4 0.0695(17) 0.0697(17) 0.0723(17) -0.0161(15) -0.0067(16) 0.0156(16)
N1 0.0500(15) 0.080(2) 0.0438(13) 0.0136(15) -0.0070(12) -0.0155(15)
N2 0.0643(19) 0.0443(13) 0.077(2) 0.0119(14) -0.0243(17) -0.0038(13)
N3 0.0360(12) 0.0587(17) 0.0740(17) 0.0063(16) -0.0087(12) 0.0051(12)
N4 0.0572(16) 0.0451(13) 0.0501(14) 0.0025(11) -0.0108(13) 0.0019(13)
C1 0.055(2) 0.088(3) 0.062(2) 0.026(2) -0.0161(18) -0.023(2)
C2 0.072(3) 0.059(2) 0.090(3) 0.022(2) -0.033(2) -0.021(2)
C3 0.0398(17) 0.068(2) 0.077(3) 0.0176(19) -0.0063(17) -0.0130(16)
C4 0.060(2) 0.0490(18) 0.071(2) 0.0107(18) -0.0164(19) -0.0090(16)
C5 0.072(3) 0.154(5) 0.078(3) 0.031(3) -0.011(3) -0.050(3)
C6 0.124(5) 0.065(3) 0.159(6) 0.010(4) -0.043(5) -0.040(3)
C7 0.047(2) 0.116(4) 0.135(5) 0.022(4) 0.003(3) -0.030(2)
C8 0.113(4) 0.051(2) 0.139(5) 0.005(3) -0.032(4) -0.022(3)
N5 0.0407(13) 0.0481(13) 0.0438(13) 0.0046(11) -0.0011(11) 0.0044(11)
C9 0.0526(17) 0.071(2) 0.0531(16) -0.0001(18) 0.0064(13) 0.016(2)
C10 0.075(2) 0.106(3) 0.0471(17) -0.007(2) 0.0074(16) 0.017(3)
C11 0.076(3) 0.143(5) 0.044(2) 0.003(2) -0.007(2) 0.018(3)
C12 0.068(3) 0.129(4) 0.053(2) 0.008(2) -0.002(2) 0.042(3)
C13 0.056(2) 0.073(2) 0.0431(17) 0.0023(16) -0.0007(15) 0.0233(18)

loop_
_atom_type_symbol
_atom_type_description
_atom_type_scat_dispersion_real
_atom_type_scat_dispersion_imag
_atom_type_scat_source
Co Co 0.3494 0.9721 'International Tables Vol C Tables 4.2.6.8 and 6.1.1.4'
C C 0.0033 0.0016 'International Tables Vol C Tables 4.2.6.8 and 6.1.1.4'
H H 0.0000 0.0000 'International Tables Vol C Tables 4.2.6.8 and 6.1.1.4'
N N 0.0061 0.0033 'International Tables Vol C Tables 4.2.6.8 and 6.1.1.4'
O O 0.0106 0.0060 'International Tables Vol C Tables 4.2.6.8 and 6.1.1.4'

loop_
_geom_angle_atom_site_label_1
_geom_angle_atom_site_label_2
_geom_angle_atom_site_label_3
_geom_angle
N3 Co1 N2 98.61(15)
N3 Co1 N1 179.18(12)
N2 Co1 N1 81.45(16)
N3 Co1 N4 81.38(14)
N2 Co1 N4 177.33(13)
N1 Co1 N4 98.60(15)
N3 Co1 N5 91.56(13)
N2 Co1 N5 87.13(12)
N1 Co1 N5 89.26(12)
N4 Co1 N5 90.20(11)
N3 Co1 C14B 80.1(2)
N2 Co1 C14B 84.4(2)
N1 Co1 C14B 99.1(2)
N4 Co1 C14B 98.2(2)
N5 Co1 C14B 167.1(2)
N3 Co1 C14 94.9(2)
N2 Co1 C14 92.2(2)
N1 Co1 C14 84.3(2)
N4 Co1 C14 90.5(2)
N5 Co1 C14 173.6(2)
C14B Co1 C14 17.9(2)
C1 N1 O1 120.8(3)
C1 N1 Co1 116.4(3)
O1 N1 Co1 122.6(2)
C2 N2 O2 119.9(4)
C2 N2 Co1 116.6(3)
O2 N2 Co1 123.3(3)
C3 N3 O3 120.5(3)
C3 N3 Co1 116.9(3)
O3 N3 Co1 122.5(2)
C4 N4 O4 120.9(3)
C4 N4 Co1 116.2(3)
O4 N4 Co1 122.9(3)
N1 C1 C2 112.6(4)
N1 C1 C5 123.2(5)
C2 C1 C5 124.2(5)
N2 C2 C1 112.6(4)
N2 C2 C6 122.3(5)
C1 C2 C6 125.1(5)
N3 C3 C4 112.4(3)
N3 C3 C7 123.5(4)
C4 C3 C7 124.1(4)
N4 C4 C3 113.1(3)
N4 C4 C8 123.0(4)
C3 C4 C8 123.9(4)
C13 N5 C9 117.8(3)
C13 N5 Co1 121.4(2)
C9 N5 Co1 120.4(2)
N5 C9 C10 122.6(3)
C11 C10 C9 118.7(4)
C12 C11 C10 119.0(4)
C11 C12 C13 119.4(4)
N5 C13 C12 122.5(3)
C15 C14 C18 111.6(6)
C15 C14 Co1 113.2(5)
C18 C14 Co1 110.9(5)
O5 C15 O6 123.1(8)
O5 C15 C14 126.9(9)
O6 C15 C14 109.9(7)
C17 C16 O6 96.1(15)
C14 C18 C19 112.7(6)
O8 C19 O7 128.7(9)
O8 C19 C18 108.5(8)
O7 C19 C18 122.8(9)
O8 C20 C21 97.8(16)
C15 O6 C16 99.7(10)
C19 O8 C20 114.4(11)
C15B C14B C18B 113.6(7)
C15B C14B Co1 105.8(5)
C18B C14B Co1 114.1(5)
O5B C15B O6B 122.4(8)
O5B C15B C14B 123.4(8)
O6B C15B C14B 114.1(7)
C17B C16B O6B 122.3(18)
C14B C18B C19B 113.8(7)
O7B C19B O8B 122.5(11)
O7B C19B C18B 118.6(10)
O8B C19B C18B 116.3(9)
C21B C20B O8B 120.5(18)
C15B O6B C16B 131.4(11)
C19B O8B C20B 112.1(11)

loop_
_geom_bond_atom_site_label_1
_geom_bond_atom_site_label_2
_geom_bond_distance
Co1 N3 1.874(3)
Co1 N2 1.874(3)
Co1 N1 1.878(3)
Co1 N4 1.891(3)
Co1 N5 2.049(3)
Co1 C14B 2.061(7)
Co1 C14 2.114(7)
O1 N1 1.352(4)
O2 N2 1.333(4)
O3 N3 1.350(4)
O4 N4 1.343(4)
N1 C1 1.299(5)
N2 C2 1.297(5)
N3 C3 1.299(5)
N4 C4 1.292(5)
C1 C2 1.451(7)
C1 C5 1.495(6)
C2 C6 1.497(6)
C3 C4 1.453(6)
C3 C7 1.483(5)
C4 C8 1.505(5)
N5 C13 1.324(4)
N5 C9 1.335(4)
C9 C10 1.377(5)
C10 C11 1.365(6)
C11 C12 1.360(6)
C12 C13 1.372(5)
C14 C15 1.485(10)
C14 C18 1.536(10)
C15 O5 1.180(10)
C15 O6 1.312(11)
C16 C17 1.38(3)
C16 O6 1.48(2)
C18 C19 1.564(11)
C19 O8 1.218(13)
C19 O7 1.243(12)
C20 O8 1.325(19)
C20 C21 1.47(3)
C14B C15B 1.441(11)
C14B C18B 1.523(11)
C15B O5B 1.215(11)
C15B O6B 1.342(11)
C16B C17B 1.42(3)
C16B O6B 1.58(2)
C18B C19B 1.537(12)
C19B O7B 1.105(13)
C19B O8B 1.283(13)
C20B C21B 1.31(3)
C20B O8B 1.61(2)
